data_7030928
loop_
_publ_author_name
'Seven, Omer'
'Popp, Sebastian'
'Bolte, Michael'
'Lerner, Hans-Wolfram'
'Wagner, Matthias'

_publ_section_title
;
 Synthesis and characterisation of the complete series of B-N analogues of
 triptycene.
;
_journal_issue 22
_journal_name_full 'Dalton transactions (Cambridge, England : 2003)'
_journal_page_first 8241
_journal_page_last 8253
_journal_paper_doi 10.1039/c4dt00442f
_journal_volume 43
_journal_year 2014
_chemical_formula_moiety 'C30 H50 B4 N8 Si4, 2(C H2 Cl2)'
_chemical_formula_sum 'C32 H54 B4 Cl4 N8 Si4'
_chemical_formula_weight 848.23
_chemical_name_systematic ?
_space_group_crystal_system triclinic
_space_group_IT_number 2
_space_group_name_Hall '-P 1'
_space_group_name_H-M_alt 'P -1'
_symmetry_space_group_name_Hall '-P 1'
_symmetry_space_group_name_H-M 'P -1'
_atom_sites_solution_hydrogens mixed
_audit_creation_method SHELXL-2013
_cell_angle_alpha 63.855(17)
_cell_angle_beta 70.231(17)
_cell_angle_gamma 80.803(17)
_cell_formula_units_Z 1
_cell_length_a 10.610(2)
_cell_length_b 11.003(3)
_cell_length_c 12.115(3)
_cell_measurement_reflns_used 3900
_cell_measurement_temperature 173(2)
_cell_measurement_theta_max 24.4
_cell_measurement_theta_min 3.4
_cell_volume 1194.7(5)
_computing_cell_refinement 'X-Area (Stoe & Cie, 2001)'
_computing_data_collection 'X-Area (Stoe & Cie, 2001)'
_computing_data_reduction 'X-Area (Stoe & Cie, 2001)'
_computing_molecular_graphics 'XP in SHELXTL-Plus (Sheldrick, 2008)'
_computing_publication_material SHELXL97
_computing_structure_refinement 'SHELXL (Sheldrick, 2008)'
_computing_structure_solution 'SHELXS (Sheldrick, 2008)'
_diffrn_ambient_temperature 173(2)
_diffrn_measured_fraction_theta_full 0.995
_diffrn_measured_fraction_theta_max 0.995
_diffrn_measurement_device_type 'STOE IPDS II two-circle-diffractometer'
_diffrn_measurement_method \w
_diffrn_radiation_type MoK\a
_diffrn_radiation_wavelength 0.71073
_diffrn_reflns_av_R_equivalents 0.1236
_diffrn_reflns_av_unetI/netI 0.2173
_diffrn_reflns_Laue_measured_fraction_full 0.995
_diffrn_reflns_Laue_measured_fraction_max 0.995
_diffrn_reflns_limit_h_max 12
_diffrn_reflns_limit_h_min -12
_diffrn_reflns_limit_k_max 13
_diffrn_reflns_limit_k_min -13
_diffrn_reflns_limit_l_max 14
_diffrn_reflns_limit_l_min -14
_diffrn_reflns_number 10352
_diffrn_reflns_point_group_measured_fraction_full 0.995
_diffrn_reflns_point_group_measured_fraction_max 0.995
_diffrn_reflns_theta_full 25.000
_diffrn_reflns_theta_max 25.025
_diffrn_reflns_theta_min 3.382
_diffrn_source 'Genix 3D I\mS microfocus X-ray source'
_exptl_absorpt_coefficient_mu 0.380
_exptl_absorpt_correction_T_max 0.967
_exptl_absorpt_correction_T_min 0.925
_exptl_absorpt_correction_type multi-scan
_exptl_absorpt_process_details 'X-Area (Stoe & Cie, 2001)'
_exptl_crystal_colour colourless
_exptl_crystal_density_diffrn 1.179
_exptl_crystal_description block
_exptl_crystal_F_000 446
_exptl_crystal_size_max 0.210
_exptl_crystal_size_mid 0.140
_exptl_crystal_size_min 0.090
_refine_diff_density_max 0.681
_refine_diff_density_min -0.406
_refine_diff_density_rms 0.077
_refine_ls_extinction_method none
_refine_ls_goodness_of_fit_ref 0.856
_refine_ls_hydrogen_treatment mixed
_refine_ls_matrix_type full
_refine_ls_number_parameters 243
_refine_ls_number_reflns 4202
_refine_ls_number_restraints 0
_refine_ls_restrained_S_all 0.856
_refine_ls_R_factor_all 0.1890
_refine_ls_R_factor_gt 0.0774
_refine_ls_shift/su_max 0.000
_refine_ls_shift/su_mean 0.000
_refine_ls_structure_factor_coef Fsqd
_refine_ls_weighting_details 'w=1/[\s^2^(Fo^2^)+(0.0561P)^2^] where P=(Fo^2^+2Fc^2^)/3'
_refine_ls_weighting_scheme calc
_refine_ls_wR_factor_gt 0.1452
_refine_ls_wR_factor_ref 0.1809
_reflns_Friedel_coverage 0.000
_reflns_number_gt 1714
_reflns_number_total 4202
_reflns_threshold_expression 'I > 2\s(I)'
_cod_data_source_file c4dt00442f2.cif
_cod_data_source_block wa1778
_cod_database_code 7030928
_shelx_space_group_comment
; 
The symmetry employed for this shelxl refinement is uniquely defined 
by the following loop, which should always be used as a source of 
symmetry information in preference to the above space-group names. 
They are only intended as comments. 
;
_shelx_estimated_absorpt_t_min 0.925
_shelx_estimated_absorpt_t_max 0.967
_shelxl_version_number 2013-3

loop_
_space_group_symop_operation_xyz
'x, y, z'
'-x, -y, -z'

loop_
_atom_site_label
_atom_site_type_symbol
_atom_site_fract_x
_atom_site_fract_y
_atom_site_fract_z
_atom_site_U_iso_or_equiv
_atom_site_adp_type
_atom_site_occupancy
_atom_site_site_symmetry_order
_atom_site_calc_flag
_atom_site_refinement_flags_posn
_atom_site_refinement_flags_adp
Si1 Si 0.27037(19) -0.17011(18) 0.62434(19) 0.0358(5) Uani 1 1 d . .
Si2 Si 0.6313(2) 0.72572(19) 0.06290(19) 0.0424(5) Uani 1 1 d . .
B1 B 0.1903(7) 0.3793(7) 0.3265(7) 0.0293(16) Uani 1 1 d . .
H1 H 0.169(5) 0.371(5) 0.249(5) 0.028(14) Uiso 1 1 d . .
B2 B 0.2728(7) 0.3807(6) 0.5138(7) 0.0264(15) Uani 1 1 d . .
H2 H 0.320(6) 0.368(6) 0.582(6) 0.040(16) Uiso 1 1 d . .
N1 N 0.2276(5) 0.2358(4) 0.4212(5) 0.0278(11) Uani 1 1 d . .
N2 N 0.2687(5) 0.2358(5) 0.5154(5) 0.0306(12) Uani 1 1 d . .
C3 C 0.2905(6) 0.1069(6) 0.5915(6) 0.0293(14) Uani 1 1 d . .
H3 H 0.3200 0.0793 0.6650 0.035 Uiso 1 1 calc R U
C4 C 0.2639(6) 0.0195(6) 0.5476(6) 0.0293(14) Uani 1 1 d . .
C5 C 0.2250(6) 0.1065(6) 0.4404(6) 0.0335(15) Uani 1 1 d . .
H5 H 0.1998 0.0782 0.3872 0.040 Uiso 1 1 calc R U
C6 C 0.3359(8) -0.2332(7) 0.4963(7) 0.056(2) Uani 1 1 d . .
H6A H 0.4267 -0.1993 0.4444 0.084 Uiso 1 1 calc R U
H6B H 0.2776 -0.2011 0.4408 0.084 Uiso 1 1 calc R U
H6C H 0.3381 -0.3324 0.5359 0.084 Uiso 1 1 calc R U
C7 C 0.3826(8) -0.2219(7) 0.7272(7) 0.056(2) Uani 1 1 d . .
H7A H 0.4727 -0.1873 0.6734 0.084 Uiso 1 1 calc R U
H7B H 0.3863 -0.3209 0.7705 0.084 Uiso 1 1 calc R U
H7C H 0.3478 -0.1846 0.7921 0.084 Uiso 1 1 calc R U
C8 C 0.1002(8) -0.2340(7) 0.7222(9) 0.066(2) Uani 1 1 d . .
H8A H 0.1027 -0.3332 0.7626 0.099 Uiso 1 1 calc R U
H8B H 0.0418 -0.2029 0.6669 0.099 Uiso 1 1 calc R U
H8C H 0.0653 -0.1998 0.7893 0.099 Uiso 1 1 calc R U
N11 N 0.3242(5) 0.4606(5) 0.2760(5) 0.0305(12) Uani 1 1 d . .
N12 N 0.3643(5) 0.4603(5) 0.3716(5) 0.0293(12) Uani 1 1 d . .
C13 C 0.4681(6) 0.5443(5) 0.3152(6) 0.0302(14) Uani 1 1 d . .
H13 H 0.5157 0.5623 0.3602 0.036 Uiso 1 1 calc R U
C14 C 0.4963(6) 0.6010(6) 0.1832(6) 0.0306(14) Uani 1 1 d . .
C15 C 0.4019(6) 0.5436(6) 0.1642(6) 0.0328(14) Uani 1 1 d . .
H15 H 0.3944 0.5616 0.0824 0.039 Uiso 1 1 calc R U
C16 C 0.5955(8) 0.7999(8) -0.0923(7) 0.058(2) Uani 1 1 d . .
H16A H 0.5989 0.7287 -0.1210 0.087 Uiso 1 1 calc R U
H16B H 0.6625 0.8685 -0.1565 0.087 Uiso 1 1 calc R U
H16C H 0.5062 0.8421 -0.0820 0.087 Uiso 1 1 calc R U
C17 C 0.7963(8) 0.6362(9) 0.0499(8) 0.082(3) Uani 1 1 d . .
H17A H 0.7976 0.5672 0.0190 0.123 Uiso 1 1 calc R U
H17B H 0.8108 0.5927 0.1348 0.123 Uiso 1 1 calc R U
H17C H 0.8676 0.7014 -0.0109 0.123 Uiso 1 1 calc R U
C18 C 0.6277(11) 0.8552(8) 0.1212(8) 0.085(3) Uani 1 1 d . .
H18A H 0.6470 0.8126 0.2039 0.127 Uiso 1 1 calc R U
H18B H 0.5388 0.8984 0.1327 0.127 Uiso 1 1 calc R U
H18C H 0.6953 0.9237 0.0581 0.127 Uiso 1 1 calc R U
C21 C 0.0824(6) 0.4435(5) 0.4155(6) 0.0283(14) Uani 1 1 d . .
C22 C 0.1270(6) 0.4452(5) 0.5129(5) 0.0257(13) Uani 1 1 d . .
C23 C 0.0426(6) 0.5018(5) 0.5954(6) 0.0312(15) Uani 1 1 d . .
H23 H 0.0715 0.5029 0.6611 0.037 Uiso 1 1 calc R U
C1L C 0.1492(12) 0.7934(10) 0.2357(10) 0.098(3) Uani 1 1 d . .
H1L1 H 0.0994 0.7151 0.3109 0.118 Uiso 1 1 calc R U
H1L2 H 0.2451 0.7789 0.2310 0.118 Uiso 1 1 calc R U
Cl1 Cl 0.1312(4) 0.7974(3) 0.0946(4) 0.1343(13) Uani 1 1 d . .
Cl2 Cl 0.0952(4) 0.9330(3) 0.2599(4) 0.1234(12) Uani 1 1 d . .

loop_
_atom_site_aniso_label
_atom_site_aniso_U_11
_atom_site_aniso_U_22
_atom_site_aniso_U_33
_atom_site_aniso_U_23
_atom_site_aniso_U_13
_atom_site_aniso_U_12
Si1 0.0298(11) 0.0266(9) 0.0522(13) -0.0186(9) -0.0107(9) -0.0003(8)
Si2 0.0425(13) 0.0397(11) 0.0390(12) -0.0098(9) -0.0081(9) -0.0142(9)
B1 0.025(4) 0.034(4) 0.033(4) -0.019(3) -0.007(3) -0.003(3)
B2 0.029(4) 0.021(3) 0.031(4) -0.008(3) -0.011(3) -0.008(3)
N1 0.022(3) 0.028(3) 0.039(3) -0.019(2) -0.012(2) 0.004(2)
N2 0.031(3) 0.028(3) 0.040(3) -0.019(3) -0.014(2) 0.002(2)
C3 0.023(4) 0.034(3) 0.032(4) -0.015(3) -0.011(3) 0.002(3)
C4 0.020(3) 0.031(3) 0.040(4) -0.018(3) -0.009(3) 0.001(3)
C5 0.030(4) 0.035(3) 0.044(4) -0.028(3) -0.005(3) -0.001(3)
C6 0.067(6) 0.041(4) 0.075(6) -0.034(4) -0.029(4) 0.006(4)
C7 0.067(6) 0.039(4) 0.068(5) -0.024(4) -0.028(4) 0.003(4)
C8 0.051(5) 0.035(4) 0.094(7) -0.021(4) -0.007(4) -0.006(4)
N11 0.031(3) 0.028(3) 0.034(3) -0.016(2) -0.009(2) 0.002(2)
N12 0.024(3) 0.031(3) 0.035(3) -0.017(2) -0.009(2) -0.001(2)
C13 0.025(4) 0.026(3) 0.042(4) -0.017(3) -0.010(3) 0.002(3)
C14 0.024(4) 0.026(3) 0.037(4) -0.010(3) -0.008(3) -0.001(3)
C15 0.032(4) 0.028(3) 0.034(4) -0.012(3) -0.009(3) 0.007(3)
C16 0.060(5) 0.057(5) 0.053(5) -0.021(4) -0.010(4) -0.013(4)
C17 0.042(6) 0.091(7) 0.066(6) 0.005(5) -0.003(4) -0.018(5)
C18 0.139(9) 0.059(5) 0.059(6) -0.021(5) -0.017(6) -0.046(6)
C21 0.022(4) 0.024(3) 0.039(4) -0.012(3) -0.011(3) -0.001(3)
C22 0.026(3) 0.022(3) 0.030(3) -0.014(3) -0.002(3) -0.006(2)
C23 0.036(4) 0.025(3) 0.035(4) -0.012(3) -0.010(3) -0.010(3)
C1L 0.143(11) 0.069(6) 0.080(7) -0.024(6) -0.039(7) -0.007(6)
Cl1 0.172(4) 0.108(2) 0.123(3) -0.041(2) -0.054(2) -0.007(2)
Cl2 0.138(3) 0.0756(18) 0.178(3) -0.067(2) -0.066(2) 0.0224(17)

loop_
_atom_type_symbol
_atom_type_description
_atom_type_scat_dispersion_real
_atom_type_scat_dispersion_imag
_atom_type_scat_source
C C 0.0033 0.0016 'International Tables Vol C Tables 4.2.6.8 and 6.1.1.4'
H H 0.0000 0.0000 'International Tables Vol C Tables 4.2.6.8 and 6.1.1.4'
B B 0.0013 0.0007 'International Tables Vol C Tables 4.2.6.8 and 6.1.1.4'
Cl Cl 0.1484 0.1585 'International Tables Vol C Tables 4.2.6.8 and 6.1.1.4'
N N 0.0061 0.0033 'International Tables Vol C Tables 4.2.6.8 and 6.1.1.4'
Si Si 0.0817 0.0704 'International Tables Vol C Tables 4.2.6.8 and 6.1.1.4'

loop_
_geom_angle_atom_site_label_1
_geom_angle_atom_site_label_2
_geom_angle_atom_site_label_3
_geom_angle
_geom_angle_site_symmetry_1
C8 Si1 C6 109.6(4) .
C8 Si1 C7 110.7(4) .
C6 Si1 C7 110.9(3) .
C8 Si1 C4 109.0(3) .
C6 Si1 C4 109.1(3) .
C7 Si1 C4 107.5(3) .
C16 Si2 C18 111.4(4) .
C16 Si2 C17 110.9(4) .
C18 Si2 C17 109.9(5) .
C16 Si2 C14 107.5(3) .
C18 Si2 C14 107.9(3) .
C17 Si2 C14 109.1(3) .
N1 B1 N11 101.7(5) .
N1 B1 C21 105.9(5) .
N11 B1 C21 105.3(4) .
N1 B1 H1 110(3) .
N11 B1 H1 112(3) .
C21 B1 H1 121(3) .
N12 B2 N2 100.9(5) .
N12 B2 C22 104.1(5) .
N2 B2 C22 105.3(4) .
N12 B2 H2 111(3) .
N2 B2 H2 107(3) .
C22 B2 H2 125(3) .
C5 N1 N2 107.3(5) .
C5 N1 B1 137.7(5) .
N2 N1 B1 115.0(4) .
C3 N2 N1 108.1(4) .
C3 N2 B2 136.4(5) .
N1 N2 B2 115.4(5) .
N2 C3 C4 110.4(5) .
N2 C3 H3 124.8 .
C4 C3 H3 124.8 .
C5 C4 C3 103.0(5) .
C5 C4 Si1 129.7(4) .
C3 C4 Si1 127.1(5) .
N1 C5 C4 111.2(5) .
N1 C5 H5 124.4 .
C4 C5 H5 124.4 .
Si1 C6 H6A 109.5 .
Si1 C6 H6B 109.5 .
H6A C6 H6B 109.5 .
Si1 C6 H6C 109.5 .
H6A C6 H6C 109.5 .
H6B C6 H6C 109.5 .
Si1 C7 H7A 109.5 .
Si1 C7 H7B 109.5 .
H7A C7 H7B 109.5 .
Si1 C7 H7C 109.5 .
H7A C7 H7C 109.5 .
H7B C7 H7C 109.5 .
Si1 C8 H8A 109.5 .
Si1 C8 H8B 109.5 .
H8A C8 H8B 109.5 .
Si1 C8 H8C 109.5 .
H8A C8 H8C 109.5 .
H8B C8 H8C 109.5 .
C15 N11 N12 108.2(4) .
C15 N11 B1 137.2(5) .
N12 N11 B1 114.0(5) .
C13 N12 N11 107.4(5) .
C13 N12 B2 136.0(5) .
N11 N12 B2 116.1(4) .
N12 C13 C14 110.6(5) .
N12 C13 H13 124.7 .
C14 C13 H13 124.7 .
C13 C14 C15 103.4(5) .
C13 C14 Si2 126.5(4) .
C15 C14 Si2 130.1(5) .
N11 C15 C14 110.4(5) .
N11 C15 H15 124.8 .
C14 C15 H15 124.8 .
Si2 C16 H16A 109.5 .
Si2 C16 H16B 109.5 .
H16A C16 H16B 109.5 .
Si2 C16 H16C 109.5 .
H16A C16 H16C 109.5 .
H16B C16 H16C 109.5 .
Si2 C17 H17A 109.5 .
Si2 C17 H17B 109.5 .
H17A C17 H17B 109.5 .
Si2 C17 H17C 109.5 .
H17A C17 H17C 109.5 .
H17B C17 H17C 109.5 .
Si2 C18 H18A 109.5 .
Si2 C18 H18B 109.5 .
H18A C18 H18B 109.5 .
Si2 C18 H18C 109.5 .
H18A C18 H18C 109.5 .
H18B C18 H18C 109.5 .
C23 C21 C22 119.4(5) 2_566
C23 C21 B1 127.5(5) 2_566
C22 C21 B1 113.0(5) .
C23 C22 C21 118.5(6) .
C23 C22 B2 127.3(5) .
C21 C22 B2 114.3(5) .
C21 C23 C22 122.1(5) 2_566
C21 C23 H23 119.0 2_566
C22 C23 H23 119.0 .
Cl2 C1L Cl1 114.4(6) .
Cl2 C1L H1L1 108.7 .
Cl1 C1L H1L1 108.7 .
Cl2 C1L H1L2 108.7 .
Cl1 C1L H1L2 108.7 .
H1L1 C1L H1L2 107.6 .

loop_
_geom_bond_atom_site_label_1
_geom_bond_atom_site_label_2
_geom_bond_distance
_geom_bond_site_symmetry_2
Si1 C8 1.840(7) .
Si1 C6 1.854(7) .
Si1 C7 1.859(7) .
Si1 C4 1.874(6) .
Si2 C16 1.837(8) .
Si2 C18 1.839(7) .
Si2 C17 1.860(9) .
Si2 C14 1.874(6) .
B1 N1 1.574(9) .
B1 N11 1.590(8) .
B1 C21 1.597(9) .
B1 H1 1.08(5) .
B2 N12 1.578(8) .
B2 N2 1.593(7) .
B2 C22 1.597(9) .
B2 H2 1.06(6) .
N1 C5 1.340(7) .
N1 N2 1.353(6) .
N2 C3 1.343(7) .
C3 C4 1.387(7) .
C3 H3 0.9500 .
C4 C5 1.384(9) .
C5 H5 0.9500 .
C6 H6A 0.9800 .
C6 H6B 0.9800 .
C6 H6C 0.9800 .
C7 H7A 0.9800 .
C7 H7B 0.9800 .
C7 H7C 0.9800 .
C8 H8A 0.9800 .
C8 H8B 0.9800 .
C8 H8C 0.9800 .
N11 C15 1.320(7) .
N11 N12 1.361(6) .
N12 C13 1.339(7) .
C13 C14 1.376(8) .
C13 H13 0.9500 .
C14 C15 1.394(8) .
C15 H15 0.9500 .
C16 H16A 0.9800 .
C16 H16B 0.9800 .
C16 H16C 0.9800 .
C17 H17A 0.9800 .
C17 H17B 0.9800 .
C17 H17C 0.9800 .
C18 H18A 0.9800 .
C18 H18B 0.9800 .
C18 H18C 0.9800 .
C21 C23 1.390(8) 2_566
C21 C22 1.420(8) .
C22 C23 1.398(8) .
C23 C21 1.390(8) 2_566
C23 H23 0.9500 .
C1L Cl2 1.666(10) .
C1L Cl1 1.764(10) .
C1L H1L1 0.9900 .
C1L H1L2 0.9900 .

loop_
_geom_torsion_atom_site_label_1
_geom_torsion_atom_site_label_2
_geom_torsion_atom_site_label_3
_geom_torsion_atom_site_label_4
_geom_torsion
_geom_torsion_site_symmetry_1
_geom_torsion_site_symmetry_4
N11 B1 N1 C5 -128.2(7) . .
C21 B1 N1 C5 122.0(7) . .
N11 B1 N1 N2 55.7(6) . .
C21 B1 N1 N2 -54.1(6) . .
C5 N1 N2 C3 -0.2(6) . .
B1 N1 N2 C3 177.1(5) . .
C5 N1 N2 B2 -177.5(5) . .
B1 N1 N2 B2 -0.2(7) . .
N12 B2 N2 C3 129.0(7) . .
C22 B2 N2 C3 -122.9(7) . .
N12 B2 N2 N1 -54.7(6) . .
C22 B2 N2 N1 53.3(6) . .
N1 N2 C3 C4 0.1(7) . .
B2 N2 C3 C4 176.6(6) . .
N2 C3 C4 C5 0.0(7) . .
N2 C3 C4 Si1 -176.7(4) . .
C8 Si1 C4 C5 -78.7(7) . .
C6 Si1 C4 C5 40.9(7) . .
C7 Si1 C4 C5 161.2(6) . .
C8 Si1 C4 C3 97.1(6) . .
C6 Si1 C4 C3 -143.3(5) . .
C7 Si1 C4 C3 -22.9(6) . .
N2 N1 C5 C4 0.2(7) . .
B1 N1 C5 C4 -176.1(6) . .
C3 C4 C5 N1 -0.2(7) . .
Si1 C4 C5 N1 176.4(4) . .
N1 B1 N11 C15 134.5(6) . .
C21 B1 N11 C15 -115.2(7) . .
N1 B1 N11 N12 -55.6(6) . .
C21 B1 N11 N12 54.7(6) . .
C15 N11 N12 C13 -0.3(6) . .
B1 N11 N12 C13 -173.1(5) . .
C15 N11 N12 B2 172.8(5) . .
B1 N11 N12 B2 0.1(7) . .
N2 B2 N12 C13 -134.9(6) . .
C22 B2 N12 C13 116.1(7) . .
N2 B2 N12 N11 54.6(6) . .
C22 B2 N12 N11 -54.4(6) . .
N11 N12 C13 C14 0.5(6) . .
B2 N12 C13 C14 -170.6(6) . .
N12 C13 C14 C15 -0.5(6) . .
N12 C13 C14 Si2 179.5(4) . .
C16 Si2 C14 C13 -165.3(5) . .
C18 Si2 C14 C13 -45.0(7) . .
C17 Si2 C14 C13 74.4(6) . .
C16 Si2 C14 C15 14.7(7) . .
C18 Si2 C14 C15 135.0(6) . .
C17 Si2 C14 C15 -105.7(7) . .
N12 N11 C15 C14 0.0(6) . .
B1 N11 C15 C14 170.2(6) . .
C13 C14 C15 N11 0.3(7) . .
Si2 C14 C15 N11 -179.6(4) . .
N1 B1 C21 C23 -127.9(6) . 2_566
N11 B1 C21 C23 124.9(6) . 2_566
N1 B1 C21 C22 54.0(6) . .
N11 B1 C21 C22 -53.2(6) . .
C23 C21 C22 C23 0.3(9) 2_566 .
B1 C21 C22 C23 178.6(5) . .
C23 C21 C22 B2 -179.4(5) 2_566 .
B1 C21 C22 B2 -1.1(7) . .
N12 B2 C22 C23 -125.5(6) . .
N2 B2 C22 C23 128.8(6) . .
N12 B2 C22 C21 54.2(6) . .
N2 B2 C22 C21 -51.5(6) . .
C21 C22 C23 C21 -0.3(9) . 2_566
B2 C22 C23 C21 179.3(5) . 2_566
